data_7053379
loop_
_publ_author_name
'Hua, Guoxiong'
'Fuller, Amy L.'
'Li, Yang'
'Slawin, Alexandra M. Z.'
'Woollins, J. Derek'

_publ_section_title
;
 Synthesis and X-ray structures of new phosphorus--selenium heterocycles
 with an E--P(Se)--E&#x2032; (E, E&#x2032; = N, S, Se) linkage
;
_journal_issue 8
_journal_name_full 'New Journal of Chemistry'
_journal_page_first 1565
_journal_paper_doi 10.1039/b9nj00570f
_journal_volume 34
_journal_year 2010
_chemical_formula_moiety 'C16 H11 P S2 Se '
_chemical_formula_sum 'C16 H11 P S2 Se'
_chemical_formula_weight 377.32
_space_group_IT_number 14
_symmetry_cell_setting monoclinic
_symmetry_Int_Tables_number 14
_symmetry_space_group_name_Hall '-P 2ybc'
_symmetry_space_group_name_H-M 'P 1 21/c 1'
_cell_angle_alpha 90.0000
_cell_angle_beta 94.3449(13)
_cell_angle_gamma 90.0000
_cell_formula_units_Z 4
_cell_length_a 8.5293(6)
_cell_length_b 9.9922(7)
_cell_length_c 18.1201(12)
_cell_measurement_reflns_used 13696
_cell_measurement_temperature 125.1
_cell_measurement_theta_max 27.6
_cell_measurement_theta_min 3.0
_cell_volume 1539.87(18)
_computing_cell_refinement PROCESS-AUTO
_computing_data_collection PROCESS-AUTO
_computing_data_reduction CrystalStructure
_computing_publication_material 'CrystalStructure 3.8'
_computing_structure_refinement SHELXL
_computing_structure_solution SIR97
_diffrn_detector_area_resol_mean 6.85
_diffrn_measured_fraction_theta_full 0.999
_diffrn_measured_fraction_theta_max 0.999
_diffrn_measurement_device_type 'Rigaku SCXmini'
_diffrn_measurement_method \w
_diffrn_radiation_type 'Mo K\a'
_diffrn_radiation_wavelength 0.71075
_diffrn_reflns_av_R_equivalents 0.062
_diffrn_reflns_limit_h_max 11
_diffrn_reflns_limit_h_min -11
_diffrn_reflns_limit_k_max 12
_diffrn_reflns_limit_k_min -12
_diffrn_reflns_limit_l_max 23
_diffrn_reflns_limit_l_min -23
_diffrn_reflns_number 15498
_diffrn_reflns_theta_full 27.48
_diffrn_reflns_theta_max 27.48
_exptl_absorpt_coefficient_mu 2.799
_exptl_absorpt_correction_T_max 0.756
_exptl_absorpt_correction_T_min 0.535
_exptl_absorpt_correction_type multi-scan
_exptl_absorpt_process_details 'Jacobson, R. (1998) Private communication'
_exptl_crystal_colour Colorless
_exptl_crystal_density_diffrn 1.627
_exptl_crystal_density_method 'not measured'
_exptl_crystal_description Prism
_exptl_crystal_F_000 752.00
_exptl_crystal_size_max 0.20
_exptl_crystal_size_mid 0.15
_exptl_crystal_size_min 0.10
_refine_diff_density_max 0.94
_refine_diff_density_min -0.35
_refine_ls_extinction_method none
_refine_ls_goodness_of_fit_ref 1.074
_refine_ls_hydrogen_treatment refall
_refine_ls_number_parameters 182
_refine_ls_number_reflns 3516
_refine_ls_R_factor_all 0.0722
_refine_ls_R_factor_gt 0.0465
_refine_ls_shift/su_max 0.0010
_refine_ls_structure_factor_coef Fsqd
_refine_ls_weighting_details 'w = 1/[\s^2^(Fo^2^)+(0.0327P)^2^+1.5033P] where P=(Fo^2^+2Fc^2^)/3'
_refine_ls_weighting_scheme calc
_refine_ls_wR_factor_gt 0.0819
_refine_ls_wR_factor_ref 0.0888
_reflns_number_gt 2729
_reflns_number_total 3516
_reflns_threshold_expression F^2^>2.0\s(F^2^)
_cod_data_source_file b9nj00570f.txt
_cod_data_source_block '_hua16_in_P21/c'
_cod_original_formula_sum 'C16 H11 P S2 Se '
_cod_database_code 7053379

loop_
_symmetry_equiv_pos_site_id
_symmetry_equiv_pos_as_xyz
1 +X,+Y,+Z
2 -X,1/2+Y,1/2-Z
3 -X,-Y,-Z
4 +X,1/2-Y,1/2+Z

loop_
_atom_site_label
_atom_site_type_symbol
_atom_site_fract_x
_atom_site_fract_y
_atom_site_fract_z
_atom_site_U_iso_or_equiv
_atom_site_adp_type
_atom_site_occupancy
_atom_site_symmetry_multiplicity
_atom_site_calc_flag
_atom_site_refinement_flags
Se(1) Se 0.55670(4) 0.49431(4) 0.68525(2) 0.02572(11) Uani 1.00 1 d .
S(1) S 0.64537(11) 0.62990(9) 0.51660(5) 0.0248(2) Uani 1.00 1 d .
S(2) S 0.52537(10) 0.82537(9) 0.64193(5) 0.0230(2) Uani 1.00 1 d .
P(1) P 0.65659(10) 0.65441(9) 0.63059(5) 0.0197(2) Uani 1.00 1 d .
C(1) C 0.7245(3) 0.7863(3) 0.48833(19) 0.0227(7) Uani 1.00 1 d .
C(2) C 0.8017(4) 0.7755(3) 0.4245(2) 0.0309(8) Uani 1.00 1 d .
C(3) C 0.8623(4) 0.8876(4) 0.3905(2) 0.0366(9) Uani 1.00 1 d .
C(4) C 0.8490(4) 1.0099(4) 0.4214(2) 0.0323(8) Uani 1.00 1 d .
C(5) C 0.7704(4) 1.0273(3) 0.48715(19) 0.0236(7) Uani 1.00 1 d .
C(6) C 0.7582(4) 1.1577(3) 0.5161(2) 0.0284(8) Uani 1.00 1 d .
C(7) C 0.6817(4) 1.1793(3) 0.5787(2) 0.0311(8) Uani 1.00 1 d .
C(8) C 0.6176(4) 1.0712(3) 0.6150(2) 0.0258(8) Uani 1.00 1 d .
C(9) C 0.6271(3) 0.9428(3) 0.58865(18) 0.0210(7) Uani 1.00 1 d .
C(10) C 0.7042(3) 0.9139(3) 0.52265(18) 0.0216(7) Uani 1.00 1 d .
C(11) C 0.8593(3) 0.6902(3) 0.66120(18) 0.0213(7) Uani 1.00 1 d .
C(12) C 0.9767(4) 0.6098(3) 0.6350(2) 0.0305(8) Uani 1.00 1 d .
C(13) C 1.1318(4) 0.6252(3) 0.6646(2) 0.0349(9) Uani 1.00 1 d .
C(14) C 1.1674(4) 0.7200(3) 0.7183(2) 0.0311(9) Uani 1.00 1 d .
C(15) C 1.0528(4) 0.8023(4) 0.7428(2) 0.0315(9) Uani 1.00 1 d .
C(16) C 0.8970(4) 0.7870(3) 0.71453(19) 0.0268(8) Uani 1.00 1 d .
H(1) H 0.8140 0.6897 0.4031 0.037 Uiso 1.00 1 c R
H(2) H 0.9127 0.8780 0.3458 0.044 Uiso 1.00 1 c R
H(3) H 0.8930 1.0855 0.3988 0.039 Uiso 1.00 1 c R
H(4) H 0.8035 1.2310 0.4920 0.034 Uiso 1.00 1 c R
H(5) H 0.6722 1.2675 0.5974 0.037 Uiso 1.00 1 c R
H(6) H 0.5662 1.0869 0.6588 0.031 Uiso 1.00 1 c R
H(7) H 0.9515 0.5452 0.5975 0.037 Uiso 1.00 1 c R
H(8) H 1.2126 0.5703 0.6476 0.042 Uiso 1.00 1 c R
H(9) H 1.2727 0.7288 0.7388 0.037 Uiso 1.00 1 c R
H(10) H 1.0796 0.8692 0.7787 0.038 Uiso 1.00 1 c R
H(11) H 0.8171 0.8426 0.7317 0.032 Uiso 1.00 1 c R

loop_
_atom_site_aniso_label
_atom_site_aniso_U_11
_atom_site_aniso_U_22
_atom_site_aniso_U_33
_atom_site_aniso_U_12
_atom_site_aniso_U_13
_atom_site_aniso_U_23
Se(1) 0.02099(18) 0.02253(19) 0.0340(2) 0.00015(16) 0.00466(14) 0.00545(16)
S(1) 0.0286(4) 0.0225(4) 0.0227(4) -0.0001(3) -0.0008(3) -0.0037(3)
S(2) 0.0209(4) 0.0233(4) 0.0253(4) 0.0043(3) 0.0046(3) 0.0013(3)
P(1) 0.0173(4) 0.0197(4) 0.0220(4) 0.0013(3) 0.0008(3) 0.0007(3)
C(1) 0.0235(18) 0.0237(18) 0.0202(18) 0.0050(14) -0.0022(13) 0.0017(14)
C(2) 0.037(2) 0.029(2) 0.027(2) 0.0077(17) 0.0049(16) -0.0051(16)
C(3) 0.044(2) 0.042(2) 0.026(2) 0.0032(19) 0.0105(18) 0.0014(18)
C(4) 0.038(2) 0.035(2) 0.023(2) -0.0017(19) 0.0021(16) 0.0075(17)
C(5) 0.0227(18) 0.026(2) 0.0213(18) 0.0043(14) -0.0058(14) 0.0030(14)
C(6) 0.032(2) 0.0231(19) 0.030(2) -0.0006(16) -0.0033(16) 0.0062(15)
C(7) 0.038(2) 0.0220(19) 0.032(2) 0.0029(17) -0.0043(17) -0.0015(16)
C(8) 0.028(2) 0.025(2) 0.0240(19) 0.0046(15) -0.0014(15) -0.0043(15)
C(9) 0.0195(17) 0.0212(17) 0.0215(18) 0.0046(14) -0.0038(14) 0.0022(14)
C(10) 0.0186(17) 0.0257(19) 0.0194(18) -0.0004(14) -0.0054(13) 0.0025(14)
C(11) 0.0163(16) 0.0246(18) 0.0228(18) 0.0001(14) 0.0001(13) 0.0085(14)
C(12) 0.0245(19) 0.0242(19) 0.043(2) 0.0014(15) -0.0001(16) -0.0003(17)
C(13) 0.0211(19) 0.029(2) 0.055(2) 0.0025(16) 0.0027(17) 0.0061(19)
C(14) 0.0186(18) 0.039(2) 0.035(2) -0.0080(16) -0.0024(15) 0.0169(17)
C(15) 0.026(2) 0.045(2) 0.023(2) -0.0100(18) 0.0009(15) 0.0028(17)
C(16) 0.0252(19) 0.037(2) 0.0184(18) -0.0009(16) 0.0022(14) 0.0027(15)

loop_
_atom_type_symbol
_atom_type_description
_atom_type_scat_dispersion_real
_atom_type_scat_dispersion_imag
_atom_type_scat_source
C C 0.003 0.002
;
International Tables for Crystallography
(1992, Vol. C, Tables 4.2.6.8 and 6.1.1.4)
;
H H 0.000 0.000
;
International Tables for Crystallography
(1992, Vol. C, Table 6.1.1.4)
;
P P 0.102 0.094
;
International Tables for Crystallography
(1992, Vol. C, Tables 4.2.6.8 and 6.1.1.4)
;
S S 0.125 0.123
;
International Tables for Crystallography
(1992, Vol. C, Tables 4.2.6.8 and 6.1.1.4)
;
Se Se -0.093 2.226
;
International Tables for Crystallography
(1992, Vol. C, Tables 4.2.6.8 and 6.1.1.4)
;

loop_
_geom_angle_atom_site_label_1
_geom_angle_atom_site_label_2
_geom_angle_atom_site_label_3
_geom_angle
_geom_angle_publ_flag
P(1) S(1) C(1) 101.04(11) yes
P(1) S(2) C(9) 101.58(11) yes
Se(1) P(1) S(1) 112.99(4) yes
Se(1) P(1) S(2) 110.01(4) yes
Se(1) P(1) C(11) 114.75(11) yes
S(1) P(1) S(2) 102.28(5) yes
S(1) P(1) C(11) 107.41(11) yes
S(2) P(1) C(11) 108.60(11) yes
S(1) C(1) C(2) 112.7(2) yes
S(1) C(1) C(10) 126.2(2) yes
C(2) C(1) C(10) 121.0(3) yes
C(1) C(2) C(3) 121.6(3) yes
C(2) C(3) C(4) 119.8(3) yes
C(3) C(4) C(5) 121.1(3) yes
C(4) C(5) C(6) 118.5(3) yes
C(4) C(5) C(10) 120.3(3) yes
C(6) C(5) C(10) 121.2(3) yes
C(5) C(6) C(7) 120.5(3) yes
C(6) C(7) C(8) 119.8(3) yes
C(7) C(8) C(9) 121.6(3) yes
S(2) C(9) C(8) 112.5(2) yes
S(2) C(9) C(10) 126.1(2) yes
C(8) C(9) C(10) 121.3(3) yes
C(1) C(10) C(5) 116.2(3) yes
C(1) C(10) C(9) 128.1(3) yes
C(5) C(10) C(9) 115.7(3) yes
P(1) C(11) C(12) 118.4(2) yes
P(1) C(11) C(16) 121.1(2) yes
C(12) C(11) C(16) 120.3(3) yes
C(11) C(12) C(13) 119.3(3) yes
C(12) C(13) C(14) 119.9(3) yes
C(13) C(14) C(15) 121.0(3) yes
C(14) C(15) C(16) 119.8(3) yes
C(11) C(16) C(15) 119.7(3) yes
C(1) C(2) H(1) 119.2 no
C(3) C(2) H(1) 119.2 no
C(2) C(3) H(2) 120.1 no
C(4) C(3) H(2) 120.1 no
C(3) C(4) H(3) 119.4 no
C(5) C(4) H(3) 119.4 no
C(5) C(6) H(4) 119.8 no
C(7) C(6) H(4) 119.8 no
C(6) C(7) H(5) 120.1 no
C(8) C(7) H(5) 120.1 no
C(7) C(8) H(6) 119.2 no
C(9) C(8) H(6) 119.2 no
C(11) C(12) H(7) 120.4 no
C(13) C(12) H(7) 120.4 no
C(12) C(13) H(8) 120.0 no
C(14) C(13) H(8) 120.0 no
C(13) C(14) H(9) 119.5 no
C(15) C(14) H(9) 119.5 no
C(14) C(15) H(10) 120.1 no
C(16) C(15) H(10) 120.1 no
C(11) C(16) H(11) 120.2 no
C(15) C(16) H(11) 120.2 no

loop_
_geom_bond_atom_site_label_1
_geom_bond_atom_site_label_2
_geom_bond_distance
_geom_bond_publ_flag
Se(1) P(1) 2.0962(9) yes
S(1) P(1) 2.0750(12) yes
S(1) C(1) 1.793(3) yes
S(2) P(1) 2.0610(12) yes
S(2) C(9) 1.786(3) yes
P(1) C(11) 1.811(3) yes
C(1) C(2) 1.378(5) yes
C(1) C(10) 1.435(4) yes
C(2) C(3) 1.397(5) yes
C(3) C(4) 1.352(5) yes
C(4) C(5) 1.422(5) yes
C(5) C(6) 1.412(4) yes
C(5) C(10) 1.439(4) yes
C(6) C(7) 1.367(5) yes
C(7) C(8) 1.398(5) yes
C(8) C(9) 1.373(4) yes
C(9) C(10) 1.437(4) yes
C(11) C(12) 1.395(4) yes
C(11) C(16) 1.388(4) yes
C(12) C(13) 1.398(5) yes
C(13) C(14) 1.375(5) yes
C(14) C(15) 1.376(5) yes
C(15) C(16) 1.396(4) yes
C(2) H(1) 0.950 no
C(3) H(2) 0.950 no
C(4) H(3) 0.950 no
C(6) H(4) 0.950 no
C(7) H(5) 0.950 no
C(8) H(6) 0.950 no
C(12) H(7) 0.950 no
C(13) H(8) 0.950 no
C(14) H(9) 0.950 no
C(15) H(10) 0.950 no
C(16) H(11) 0.950 no

loop_
_geom_contact_atom_site_label_1
_geom_contact_atom_site_label_2
_geom_contact_distance
_geom_contact_site_symmetry_2
Se(1) S(1) 3.4780(9) .
Se(1) S(2) 3.4057(9) .
Se(1) C(11) 3.294(3) .
S(1) Se(1) 3.4780(9) .
S(1) S(2) 3.2206(13) .
S(1) C(2) 2.649(3) .
S(1) C(9) 3.396(3) .
S(1) C(10) 2.882(3) .
S(1) C(11) 3.136(3) .
S(1) C(12) 3.422(3) .
S(2) Se(1) 3.4057(9) .
S(2) S(1) 3.2206(13) .
S(2) C(1) 3.391(3) .
S(2) C(8) 2.636(3) .
S(2) C(10) 2.877(3) .
S(2) C(11) 3.148(3) .
S(2) C(16) 3.360(3) .
P(1) C(1) 2.991(3) .
P(1) C(9) 2.986(3) .
P(1) C(10) 3.291(3) .
P(1) C(12) 2.762(3) .
P(1) C(16) 2.793(3) .
C(1) S(2) 3.391(3) .
C(1) P(1) 2.991(3) .
C(1) C(3) 2.422(5) .
C(1) C(4) 2.790(5) .
C(1) C(5) 2.439(4) .
C(1) C(9) 2.582(4) .
C(1) C(11) 3.393(4) .
C(2) S(1) 2.649(3) .
C(2) C(4) 2.378(5) .
C(2) C(5) 2.781(5) .
C(2) C(10) 2.448(5) .
C(3) C(1) 2.422(5) .
C(3) C(5) 2.416(5) .
C(3) C(6) 3.566(5) 3_776
C(3) C(10) 2.848(5) .
C(4) C(1) 2.790(5) .
C(4) C(2) 2.378(5) .
C(4) C(5) 3.551(4) 3_776
C(4) C(6) 2.435(5) .
C(4) C(10) 2.481(5) .
C(5) C(1) 2.439(4) .
C(5) C(2) 2.781(5) .
C(5) C(3) 2.416(5) .
C(5) C(4) 3.551(4) 3_776
C(5) C(7) 2.412(5) .
C(5) C(8) 2.777(5) .
C(5) C(9) 2.435(4) .
C(5) C(9) 3.573(4) 3_676
C(6) C(3) 3.566(5) 3_776
C(6) C(4) 2.435(5) .
C(6) C(8) 2.391(5) .
C(6) C(9) 2.795(5) .
C(6) C(10) 2.484(4) .
C(7) C(5) 2.412(5) .
C(7) C(9) 2.419(5) .
C(7) C(10) 2.851(5) .
C(8) S(2) 2.636(3) .
C(8) C(5) 2.777(5) .
C(8) C(6) 2.391(5) .
C(8) C(10) 2.450(4) .
C(8) C(10) 3.569(4) 3_676
C(9) S(1) 3.396(3) .
C(9) P(1) 2.986(3) .
C(9) C(1) 2.582(4) .
C(9) C(5) 2.435(4) .
C(9) C(5) 3.573(4) 3_676
C(9) C(6) 2.795(5) .
C(9) C(7) 2.419(5) .
C(9) C(11) 3.410(4) .
C(9) C(16) 3.482(4) .
C(10) S(1) 2.882(3) .
C(10) S(2) 2.877(3) .
C(10) P(1) 3.291(3) .
C(10) C(2) 2.448(5) .
C(10) C(3) 2.848(5) .
C(10) C(4) 2.481(5) .
C(10) C(6) 2.484(4) .
C(10) C(7) 2.851(5) .
C(10) C(8) 2.450(4) .
C(10) C(8) 3.569(4) 3_676
C(10) C(11) 3.542(4) .
C(11) Se(1) 3.294(3) .
C(11) S(1) 3.136(3) .
C(11) S(2) 3.148(3) .
C(11) C(1) 3.393(4) .
C(11) C(9) 3.410(4) .
C(11) C(10) 3.542(4) .
C(11) C(13) 2.410(4) .
C(11) C(14) 2.766(4) .
C(11) C(15) 2.407(4) .
C(12) S(1) 3.422(3) .
C(12) P(1) 2.762(3) .
C(12) C(14) 2.401(5) .
C(12) C(15) 2.782(5) .
C(12) C(16) 2.413(5) .
C(13) C(11) 2.410(4) .
C(13) C(15) 2.395(5) .
C(13) C(16) 2.779(5) .
C(14) C(11) 2.766(4) .
C(14) C(12) 2.401(5) .
C(14) C(16) 2.398(5) .
C(15) C(11) 2.407(4) .
C(15) C(12) 2.782(5) .
C(15) C(13) 2.395(5) .
C(16) S(2) 3.360(3) .
C(16) P(1) 2.793(3) .
C(16) C(9) 3.482(4) .
C(16) C(12) 2.413(5) .
C(16) C(13) 2.779(5) .
C(16) C(14) 2.398(5) .
Se(1) H(5) 2.980 1_545
Se(1) H(6) 3.222 2_646
Se(1) H(8) 3.058 1_455
Se(1) H(9) 3.558 1_455
Se(1) H(9) 3.278 2_746
Se(1) H(10) 3.362 2_746
S(1) H(1) 2.665 .
S(1) H(5) 3.436 3_676
S(1) H(7) 3.018 .
S(2) H(6) 2.651 .
S(2) H(9) 3.038 1_455
S(2) H(11) 2.873 .
P(1) H(7) 2.847 .
P(1) H(11) 2.897 .
C(1) H(1) 2.020 .
C(1) H(2) 3.273 .
C(1) H(7) 3.590 .
C(2) H(2) 2.046 .
C(2) H(3) 3.236 .
C(2) H(4) 3.587 3_776
C(3) H(1) 2.037 .
C(3) H(3) 1.999 .
C(4) H(1) 3.228 .
C(4) H(2) 2.005 .
C(4) H(4) 2.597 .
C(5) H(2) 3.276 .
C(5) H(3) 2.062 .
C(5) H(3) 3.590 3_776
C(5) H(4) 2.056 .
C(5) H(5) 3.272 .
C(6) H(3) 2.595 .
C(6) H(5) 2.019 .
C(6) H(6) 3.242 .
C(7) H(4) 2.015 .
C(7) H(6) 2.038 .
C(7) H(9) 3.338 2_756
C(8) H(4) 3.251 .
C(8) H(5) 2.046 .
C(8) H(9) 3.163 2_756
C(8) H(11) 3.470 .
C(9) H(5) 3.270 .
C(9) H(6) 2.016 .
C(9) H(11) 3.116 .
C(10) H(1) 3.301 .
C(10) H(3) 3.335 .
C(10) H(4) 3.337 .
C(10) H(6) 3.302 .
C(11) H(2) 3.410 4_565
C(11) H(3) 3.319 3_776
C(11) H(7) 2.046 .
C(11) H(8) 3.269 .
C(11) H(10) 3.265 .
C(11) H(10) 3.414 2_746
C(11) H(11) 2.038 .
C(12) H(1) 3.578 3_766
C(12) H(3) 3.315 3_776
C(12) H(4) 3.463 3_776
C(12) H(8) 2.046 .
C(12) H(9) 3.257 .
C(12) H(10) 2.926 2_746
C(12) H(11) 3.271 .
C(13) H(1) 3.421 3_766
C(13) H(3) 3.111 3_776
C(13) H(4) 3.264 3_776
C(13) H(7) 2.049 .
C(13) H(9) 2.020 .
C(13) H(10) 3.249 .
C(13) H(10) 3.337 2_746
C(13) H(11) 3.401 2_746
C(14) H(2) 3.431 4_565
C(14) H(3) 2.894 3_776
C(14) H(5) 3.544 2_746
C(14) H(6) 3.335 2_746
C(14) H(7) 3.259 .
C(14) H(8) 2.025 .
C(14) H(10) 2.026 .
C(14) H(11) 3.255 .
C(15) H(2) 3.597 3_776
C(15) H(2) 2.915 4_565
C(15) H(3) 2.868 3_776
C(15) H(8) 3.249 .
C(15) H(9) 2.020 .
C(15) H(11) 2.045 .
C(16) H(1) 3.549 4_565
C(16) H(2) 2.889 4_565
C(16) H(3) 3.099 3_776
C(16) H(7) 3.271 .
C(16) H(9) 3.254 .
C(16) H(10) 2.045 .
H(1) S(1) 2.665 .
H(1) C(1) 2.020 .
H(1) C(3) 2.037 .
H(1) C(4) 3.228 .
H(1) C(10) 3.301 .
H(1) C(12) 3.578 3_766
H(1) C(13) 3.421 3_766
H(1) C(16) 3.549 4_564
H(1) H(2) 2.337 .
H(1) H(7) 3.084 3_766
H(1) H(8) 2.759 3_766
H(1) H(10) 3.366 4_564
H(1) H(11) 3.124 4_564
H(2) C(1) 3.273 .
H(2) C(2) 2.046 .
H(2) C(4) 2.005 .
H(2) C(5) 3.276 .
H(2) C(11) 3.410 4_564
H(2) C(14) 3.431 4_564
H(2) C(15) 3.597 3_776
H(2) C(15) 2.915 4_564
H(2) C(16) 2.889 4_564
H(2) H(1) 2.337 .
H(2) H(3) 2.296 .
H(2) H(10) 3.391 3_776
H(2) H(10) 3.141 4_564
H(2) H(11) 3.089 4_564
H(3) C(2) 3.236 .
H(3) C(3) 1.999 .
H(3) C(5) 2.062 .
H(3) C(5) 3.590 3_776
H(3) C(6) 2.595 .
H(3) C(10) 3.335 .
H(3) C(11) 3.319 3_776
H(3) C(12) 3.315 3_776
H(3) C(13) 3.111 3_776
H(3) C(14) 2.894 3_776
H(3) C(15) 2.868 3_776
H(3) C(16) 3.099 3_776
H(3) H(2) 2.296 .
H(3) H(4) 2.397 .
H(3) H(9) 3.335 3_776
H(3) H(10) 3.274 3_776
H(4) C(2) 3.587 3_776
H(4) C(4) 2.597 .
H(4) C(5) 2.056 .
H(4) C(7) 2.015 .
H(4) C(8) 3.251 .
H(4) C(10) 3.337 .
H(4) C(12) 3.463 3_776
H(4) C(13) 3.264 3_776
H(4) H(3) 2.397 .
H(4) H(5) 2.316 .
H(4) H(7) 3.537 3_776
H(4) H(8) 3.209 3_776
H(5) Se(1) 2.980 1_565
H(5) S(1) 3.436 3_676
H(5) C(5) 3.272 .
H(5) C(6) 2.019 .
H(5) C(8) 2.046 .
H(5) C(9) 3.270 .
H(5) C(14) 3.544 2_756
H(5) H(4) 2.316 .
H(5) H(6) 2.338 .
H(5) H(9) 2.995 2_756
H(5) H(10) 3.135 2_756
H(6) Se(1) 3.222 2_656
H(6) S(2) 2.651 .
H(6) C(6) 3.242 .
H(6) C(7) 2.038 .
H(6) C(9) 2.016 .
H(6) C(10) 3.302 .
H(6) C(14) 3.335 2_756
H(6) H(5) 2.338 .
H(6) H(9) 2.637 2_756
H(6) H(11) 3.443 .
H(7) S(1) 3.018 .
H(7) P(1) 2.847 .
H(7) C(1) 3.590 .
H(7) C(11) 2.046 .
H(7) C(13) 2.049 .
H(7) C(14) 3.259 .
H(7) C(16) 3.271 .
H(7) H(1) 3.084 3_766
H(7) H(4) 3.537 3_776
H(7) H(8) 2.354 .
H(7) H(10) 2.877 2_746
H(8) Se(1) 3.058 1_655
H(8) C(11) 3.269 .
H(8) C(12) 2.046 .
H(8) C(14) 2.025 .
H(8) C(15) 3.249 .
H(8) H(1) 2.759 3_766
H(8) H(4) 3.209 3_776
H(8) H(7) 2.354 .
H(8) H(9) 2.318 .
H(8) H(10) 3.541 2_746
H(8) H(11) 3.179 2_746
H(9) Se(1) 3.558 1_655
H(9) Se(1) 3.278 2_756
H(9) S(2) 3.038 1_655
H(9) C(7) 3.338 2_746
H(9) C(8) 3.163 2_746
H(9) C(12) 3.257 .
H(9) C(13) 2.020 .
H(9) C(15) 2.020 .
H(9) C(16) 3.254 .
H(9) H(3) 3.335 3_776
H(9) H(5) 2.995 2_746
H(9) H(6) 2.637 2_746
H(9) H(8) 2.318 .
H(9) H(10) 2.320 .
H(10) Se(1) 3.362 2_756
H(10) C(11) 3.265 .
H(10) C(11) 3.414 2_756
H(10) C(12) 2.926 2_756
H(10) C(13) 3.249 .
H(10) C(13) 3.337 2_756
H(10) C(14) 2.026 .
H(10) C(16) 2.045 .
H(10) H(1) 3.366 4_565
H(10) H(2) 3.391 3_776
H(10) H(2) 3.141 4_565
H(10) H(3) 3.274 3_776
H(10) H(5) 3.135 2_746
H(10) H(7) 2.877 2_756
H(10) H(8) 3.541 2_756
H(10) H(9) 2.320 .
H(10) H(11) 2.350 .
H(11) S(2) 2.873 .
H(11) P(1) 2.897 .
H(11) C(8) 3.470 .
H(11) C(9) 3.116 .
H(11) C(11) 2.038 .
H(11) C(12) 3.271 .
H(11) C(13) 3.401 2_756
H(11) C(14) 3.255 .
H(11) C(15) 2.045 .
H(11) H(1) 3.124 4_565
H(11) H(2) 3.089 4_565
H(11) H(6) 3.443 .
H(11) H(8) 3.179 2_756
H(11) H(10) 2.350 .

loop_
_geom_torsion_atom_site_label_1
_geom_torsion_atom_site_label_2
_geom_torsion_atom_site_label_3
_geom_torsion_atom_site_label_4
_geom_torsion
P(1) S(1) C(1) C(2) 149.7(2)
P(1) S(1) C(1) C(10) -34.7(3)
C(1) S(1) P(1) Se(1) 175.68(11)
C(1) S(1) P(1) S(2) 57.46(12)
C(1) S(1) P(1) C(11) -56.77(16)
P(1) S(2) C(9) C(8) -149.4(2)
P(1) S(2) C(9) C(10) 34.3(2)
C(9) S(2) P(1) Se(1) -177.71(11)
C(9) S(2) P(1) S(1) -57.41(11)
C(9) S(2) P(1) C(11) 55.94(16)
Se(1) P(1) C(11) C(12) 79.2(2)
Se(1) P(1) C(11) C(16) -95.0(2)
S(1) P(1) C(11) C(12) -47.4(3)
S(1) P(1) C(11) C(16) 138.5(2)
S(2) P(1) C(11) C(12) -157.3(2)
S(2) P(1) C(11) C(16) 28.5(3)
S(1) C(1) C(2) C(3) 175.5(2)
S(1) C(1) C(10) C(5) -176.0(2)
S(1) C(1) C(10) C(9) 4.6(5)
C(2) C(1) C(10) C(5) -0.8(4)
C(2) C(1) C(10) C(9) 179.9(2)
C(10) C(1) C(2) C(3) -0.3(5)
C(1) C(2) C(3) C(4) 1.6(5)
C(2) C(3) C(4) C(5) -1.7(5)
C(3) C(4) C(5) C(6) -179.0(3)
C(3) C(4) C(5) C(10) 0.6(5)
C(4) C(5) C(6) C(7) 179.1(3)
C(4) C(5) C(10) C(1) 0.7(4)
C(4) C(5) C(10) C(9) -179.9(2)
C(6) C(5) C(10) C(1) -179.7(3)
C(6) C(5) C(10) C(9) -0.3(4)
C(10) C(5) C(6) C(7) -0.5(5)
C(5) C(6) C(7) C(8) 1.2(5)
C(6) C(7) C(8) C(9) -1.1(5)
C(7) C(8) C(9) S(2) -176.3(2)
C(7) C(8) C(9) C(10) 0.2(4)
S(2) C(9) C(10) C(1) -4.2(4)
S(2) C(9) C(10) C(5) 176.5(2)
C(8) C(9) C(10) C(1) 179.8(3)
C(8) C(9) C(10) C(5) 0.4(4)
P(1) C(11) C(12) C(13) -172.4(2)
P(1) C(11) C(16) C(15) 173.1(2)
C(12) C(11) C(16) C(15) -1.0(5)
C(16) C(11) C(12) C(13) 1.8(5)
C(11) C(12) C(13) C(14) -0.7(5)
C(12) C(13) C(14) C(15) -1.2(6)
C(13) C(14) C(15) C(16) 2.0(5)
C(14) C(15) C(16) C(11) -0.9(5)
